data_7245633
loop_
_publ_author_name
'Ye, Min'
'Xu, Fan'
'Bai, Yun'
'Zhang, Fanglian'
'Wang, Wenjia'
'Qian, Yiping'
'Chen, Zhengwang'

_publ_section_title
;
 Base-promoted highly efficient synthesis of nitrile-substituted
 cyclopropanes via Michael-initiated ring closure
;
_journal_issue 44
_journal_name_full 'RSC Advances'
_journal_page_first 28576
_journal_page_last 28579
_journal_paper_doi 10.1039/D2RA05393D
_journal_volume 12
_journal_year 2022
_chemical_formula_moiety 'C16 H11 N3'
_chemical_formula_sum 'C16 H11 N3'
_chemical_formula_weight 245.28
_space_group_crystal_system monoclinic
_space_group_IT_number 14
_space_group_name_Hall '-P 2yn'
_space_group_name_H-M_alt 'P 1 21/n 1'
_atom_sites_solution_hydrogens mixed
_atom_sites_solution_primary dual
_audit_creation_date 2022-01-17
_audit_creation_method
;
Olex2 1.3
(compiled 2020.11.12 svn.r5f609507 for OlexSys, GUI svn.r6408)
;
_audit_update_record
;
2022-01-17 deposited with the CCDC.	2022-10-03 downloaded from the CCDC.
;
_cell_angle_alpha 90
_cell_angle_beta 95.258(4)
_cell_angle_gamma 90
_cell_formula_units_Z 4
_cell_length_a 9.3594(9)
_cell_length_b 12.4742(12)
_cell_length_c 11.0555(12)
_cell_measurement_reflns_used 6571
_cell_measurement_temperature 293(2)
_cell_measurement_theta_max 27.547
_cell_measurement_theta_min 2.990
_cell_volume 1285.3(2)
_computing_cell_refinement 'SAINT V8.38A (Bruker, 2018)'
_computing_data_reduction 'SAINT V8.38A (Bruker, 2018)'
_computing_molecular_graphics 'Olex2 1.3 (Dolomanov et al., 2009)'
_computing_publication_material 'Olex2 1.3 (Dolomanov et al., 2009)'
_computing_structure_refinement 'SHELXL 2018/3 (Sheldrick, 2015)'
_computing_structure_solution 'XS  (Sheldrick, 2008)'
_diffrn_ambient_temperature 293(2)
_diffrn_measured_fraction_theta_full 0.978
_diffrn_measured_fraction_theta_max 0.962
_diffrn_measurement_device_type 'XtaLAB Mini II'
_diffrn_radiation_type MoK\a
_diffrn_radiation_wavelength 0.71076
_diffrn_reflns_av_R_equivalents 0.0779
_diffrn_reflns_av_unetI/netI 0.0562
_diffrn_reflns_Laue_measured_fraction_full 0.978
_diffrn_reflns_Laue_measured_fraction_max 0.962
_diffrn_reflns_limit_h_max 12
_diffrn_reflns_limit_h_min -12
_diffrn_reflns_limit_k_max 15
_diffrn_reflns_limit_k_min -16
_diffrn_reflns_limit_l_max 14
_diffrn_reflns_limit_l_min -14
_diffrn_reflns_number 16661
_diffrn_reflns_point_group_measured_fraction_full 0.978
_diffrn_reflns_point_group_measured_fraction_max 0.962
_diffrn_reflns_theta_full 25.243
_diffrn_reflns_theta_max 27.578
_diffrn_reflns_theta_min 3.182
_diffrn_source_current 30.0
_diffrn_source_power 1.35
_diffrn_source_voltage 45.0
_exptl_absorpt_coefficient_mu 0.078
_exptl_absorpt_correction_T_max 0.7456
_exptl_absorpt_correction_T_min 0.6112
_exptl_absorpt_correction_type multi-scan
_exptl_absorpt_process_details
;
 SADABS 2016/2: Krause, L., Herbst-Irmer, R., Sheldrick G.M. & Stalke D.,
 J. Appl. Cryst. 48 (2015) 3-10
;
_exptl_crystal_colour yellow
_exptl_crystal_density_diffrn 1.268
_exptl_crystal_description block
_exptl_crystal_F_000 512
_exptl_crystal_size_max 0.2
_exptl_crystal_size_mid 0.2
_exptl_crystal_size_min 0.2
_refine_diff_density_max 0.233
_refine_diff_density_min -0.163
_refine_diff_density_rms 0.040
_refine_ls_extinction_method none
_refine_ls_goodness_of_fit_ref 1.074
_refine_ls_hydrogen_treatment mixed
_refine_ls_matrix_type full
_refine_ls_number_parameters 176
_refine_ls_number_reflns 2862
_refine_ls_number_restraints 0
_refine_ls_restrained_S_all 1.074
_refine_ls_R_factor_all 0.0961
_refine_ls_R_factor_gt 0.0629
_refine_ls_shift/su_max 0.000
_refine_ls_shift/su_mean 0.000
_refine_ls_structure_factor_coef Fsqd
_refine_ls_weighting_details 'w=1/[\s^2^(Fo^2^)+(0.0463P)^2^+0.4479P] where P=(Fo^2^+2Fc^2^)/3'
_refine_ls_weighting_scheme calc
_refine_ls_wR_factor_gt 0.1279
_refine_ls_wR_factor_ref 0.1408
_reflns_Friedel_coverage 0.000
_reflns_number_gt 1967
_reflns_number_total 2862
_reflns_threshold_expression 'I > 2\s(I)'
_cod_data_source_file d2ra05393d2.cif
_cod_data_source_block cjl20201209sy_0m
_cod_database_code 7245633
_shelx_shelxl_version_number 2018/3
_shelx_space_group_comment
;
The symmetry employed for this shelxl refinement is uniquely defined
by the following loop, which should always be used as a source of
symmetry information in preference to the above space-group names.
They are only intended as comments.
;
_olex2_refinement_description
;
1. Fixed Uiso
 At 1.2 times of:
  All C(H) groups
2.a Ternary CH refined with riding coordinates:
 C5(H5), C11(H11)
2.b Aromatic/amide H refined with riding coordinates:
 C6(H6), C7(H7), C13(H13), C14(H14), C16(H16), C17(H17), C18(H18), C19(H19)
;
_olex2_submission_special_instructions 'No special instructions were received'

loop_
_space_group_symop_operation_xyz
'x, y, z'
'-x+1/2, y+1/2, -z+1/2'
'-x, -y, -z'
'x-1/2, -y-1/2, z-1/2'

loop_
_atom_site_label
_atom_site_type_symbol
_atom_site_fract_x
_atom_site_fract_y
_atom_site_fract_z
_atom_site_U_iso_or_equiv
_atom_site_adp_type
_atom_site_occupancy
_atom_site_site_symmetry_order
_atom_site_calc_flag
_atom_site_refinement_flags_posn
_atom_site_refinement_flags_adp
_atom_site_refinement_flags_occupancy
_atom_site_disorder_assembly
_atom_site_disorder_group
N1 N 0.17608(18) 0.74214(14) 0.04356(17) 0.0568(5) Uani 1 1 d . . . . .
C2 C 0.58969(18) 0.86292(14) -0.01832(16) 0.0373(4) Uani 1 1 d . . . . .
C8 C 0.41428(19) 0.69874(14) 0.00339(15) 0.0373(4) Uani 1 1 d . . . . .
C4 C 0.25667(19) 0.67775(15) -0.01673(16) 0.0405(4) Uani 1 1 d . . . . .
C5 C 0.46401(19) 0.81268(14) 0.03222(16) 0.0389(4) Uani 1 1 d . . . . .
H5 H 0.384341 0.862777 0.038329 0.047 Uiso 1 1 calc R U . . .
C6 C 0.6911(2) 0.91776(16) 0.05767(18) 0.0466(5) Uani 1 1 d . . . . .
H6 H 0.685654 0.916549 0.141238 0.056 Uiso 1 1 calc R U . . .
C7 C 0.7098(2) 0.92242(17) -0.18856(19) 0.0519(5) Uani 1 1 d . . . . .
H7 H 0.716335 0.923618 -0.271979 0.062 Uiso 1 1 calc R U . . .
C3 C 0.6004(2) 0.86624(17) -0.14199(18) 0.0467(5) Uani 1 1 d . . . . .
N2 N 0.5766(2) 0.57865(17) -0.11637(18) 0.0685(6) Uani 1 1 d . . . . .
C10 C 0.6136(2) 0.68934(17) 0.17871(18) 0.0502(5) Uani 1 1 d . . . . .
C11 C 0.4760(2) 0.73035(15) 0.13225(16) 0.0414(4) Uani 1 1 d . . . . .
H11 H 0.405439 0.737100 0.192032 0.050 Uiso 1 1 calc R U . . .
C12 C 0.5060(2) 0.63188(16) -0.06362(17) 0.0439(5) Uani 1 1 d . . . . .
C13 C 0.8089(2) 0.97648(18) -0.1127(2) 0.0542(6) Uani 1 1 d . . . . .
H13 H 0.882084 1.014710 -0.144472 0.065 Uiso 1 1 calc R U . . .
C14 C 0.7998(2) 0.97406(17) 0.0100(2) 0.0544(6) Uani 1 1 d . . . . .
H14 H 0.867208 1.010544 0.061606 0.065 Uiso 1 1 calc R U . . .
N3 N 0.7222(2) 0.65697(19) 0.21636(19) 0.0759(6) Uani 1 1 d . . . . .
C16 C 0.2015(2) 0.59761(18) -0.09329(18) 0.0536(5) Uani 1 1 d . . . . .
H16 H 0.261744 0.552026 -0.131612 0.064 Uiso 1 1 calc R U . . .
C17 C 0.0341(2) 0.7295(2) 0.0249(3) 0.0725(7) Uani 1 1 d . . . . .
H17 H -0.024175 0.774093 0.066581 0.087 Uiso 1 1 calc R U . . .
C18 C -0.0303(3) 0.6544(3) -0.0523(3) 0.0803(9) Uani 1 1 d . . . . .
H18 H -0.129758 0.649401 -0.064326 0.096 Uiso 1 1 calc R U . . .
C19 C 0.0553(3) 0.5870(2) -0.1113(2) 0.0748(8) Uani 1 1 d . . . . .
H19 H 0.014652 0.534402 -0.163222 0.090 Uiso 1 1 calc R U . . .
H3 H 0.529(2) 0.8331(18) -0.1944(19) 0.060(6) Uiso 1 1 d . . . . .

loop_
_atom_site_aniso_label
_atom_site_aniso_U_11
_atom_site_aniso_U_22
_atom_site_aniso_U_33
_atom_site_aniso_U_23
_atom_site_aniso_U_13
_atom_site_aniso_U_12
N1 0.0407(10) 0.0492(11) 0.0823(13) 0.0055(9) 0.0149(9) 0.0043(8)
C2 0.0349(9) 0.0275(9) 0.0496(10) 0.0026(7) 0.0053(7) 0.0056(7)
C8 0.0388(10) 0.0342(10) 0.0393(9) 0.0008(7) 0.0056(7) 0.0034(8)
C4 0.0387(10) 0.0375(10) 0.0452(10) 0.0112(8) 0.0036(8) -0.0006(8)
C5 0.0373(10) 0.0327(10) 0.0471(10) -0.0005(7) 0.0061(8) 0.0045(8)
C6 0.0474(11) 0.0437(11) 0.0484(11) -0.0007(8) 0.0024(8) -0.0008(9)
C7 0.0535(13) 0.0504(13) 0.0535(12) 0.0073(9) 0.0139(10) 0.0042(10)
C3 0.0456(11) 0.0450(12) 0.0488(11) 0.0015(9) 0.0013(9) -0.0022(9)
N2 0.0750(14) 0.0614(13) 0.0725(13) -0.0151(10) 0.0244(10) 0.0080(10)
C10 0.0572(13) 0.0461(12) 0.0460(11) 0.0001(9) -0.0026(9) -0.0020(10)
C11 0.0429(11) 0.0403(11) 0.0416(10) -0.0016(8) 0.0063(8) 0.0009(8)
C12 0.0453(11) 0.0411(11) 0.0458(11) -0.0031(8) 0.0065(8) -0.0005(9)
C13 0.0402(12) 0.0473(13) 0.0768(15) 0.0107(10) 0.0149(10) 0.0003(9)
C14 0.0435(12) 0.0454(13) 0.0729(15) 0.0000(10) -0.0022(10) -0.0067(10)
N3 0.0698(14) 0.0767(15) 0.0765(14) 0.0032(11) -0.0190(11) 0.0108(11)
C16 0.0552(13) 0.0515(13) 0.0531(12) 0.0060(9) 0.0001(9) -0.0114(10)
C17 0.0432(14) 0.0646(16) 0.112(2) 0.0254(15) 0.0198(13) 0.0063(12)
C18 0.0401(14) 0.094(2) 0.105(2) 0.0423(17) -0.0084(14) -0.0168(15)
C19 0.0645(17) 0.0827(19) 0.0741(17) 0.0145(14) -0.0107(13) -0.0283(15)

loop_
_atom_type_symbol
_atom_type_description
_atom_type_scat_dispersion_real
_atom_type_scat_dispersion_imag
_atom_type_scat_source
C C 0.0033 0.0016 'International Tables Vol C Tables 4.2.6.8 and 6.1.1.4'
H H 0.0000 0.0000 'International Tables Vol C Tables 4.2.6.8 and 6.1.1.4'
N N 0.0061 0.0033 'International Tables Vol C Tables 4.2.6.8 and 6.1.1.4'

loop_
_geom_angle_atom_site_label_1
_geom_angle_atom_site_label_2
_geom_angle_atom_site_label_3
_geom_angle
_geom_angle_site_symmetry_1
_geom_angle_site_symmetry_3
_geom_angle_publ_flag
C4 N1 C17 117.1(2) . . ?
C6 C2 C5 120.05(16) . . ?
C3 C2 C5 121.12(16) . . ?
C3 C2 C6 118.47(18) . . ?
C4 C8 C5 118.29(15) . . ?
C4 C8 C11 117.68(15) . . ?
C5 C8 C11 58.97(11) . . ?
C12 C8 C4 116.49(16) . . ?
C12 C8 C5 117.46(16) . . ?
C12 C8 C11 115.55(15) . . ?
N1 C4 C8 114.78(17) . . ?
N1 C4 C16 123.39(18) . . ?
C16 C4 C8 121.82(18) . . ?
C2 C5 C8 123.58(15) . . ?
C2 C5 H5 113.0 . . ?
C2 C5 C11 123.73(15) . . ?
C8 C5 H5 113.0 . . ?
C11 C5 C8 61.13(12) . . ?
C11 C5 H5 113.0 . . ?
C2 C6 H6 119.8 . . ?
C14 C6 C2 120.43(18) . . ?
C14 C6 H6 119.8 . . ?
C3 C7 H7 119.8 . . ?
C13 C7 H7 119.8 . . ?
C13 C7 C3 120.37(19) . . ?
C2 C3 H3 118.9(13) . . ?
C7 C3 C2 120.60(19) . . ?
C7 C3 H3 120.4(13) . . ?
N3 C10 C11 179.5(2) . . ?
C8 C11 H11 115.3 . . ?
C5 C11 C8 59.90(11) . . ?
C5 C11 H11 115.3 . . ?
C10 C11 C8 119.22(16) . . ?
C10 C11 C5 120.64(17) . . ?
C10 C11 H11 115.3 . . ?
N2 C12 C8 179.2(2) . . ?
C7 C13 H13 120.1 . . ?
C14 C13 C7 119.78(19) . . ?
C14 C13 H13 120.1 . . ?
C6 C14 H14 119.8 . . ?
C13 C14 C6 120.34(19) . . ?
C13 C14 H14 119.8 . . ?
C4 C16 H16 120.9 . . ?
C19 C16 C4 118.1(2) . . ?
C19 C16 H16 120.9 . . ?
N1 C17 H17 118.2 . . ?
N1 C17 C18 123.5(3) . . ?
C18 C17 H17 118.2 . . ?
C17 C18 H18 120.8 . . ?
C19 C18 C17 118.3(2) . . ?
C19 C18 H18 120.8 . . ?
C16 C19 H19 120.3 . . ?
C18 C19 C16 119.5(3) . . ?
C18 C19 H19 120.3 . . ?

loop_
_geom_bond_atom_site_label_1
_geom_bond_atom_site_label_2
_geom_bond_distance
_geom_bond_site_symmetry_2
_geom_bond_publ_flag
N1 C4 1.323(2) . ?
N1 C17 1.335(3) . ?
C2 C5 1.486(2) . ?
C2 C6 1.388(3) . ?
C2 C3 1.381(3) . ?
C8 C4 1.495(3) . ?
C8 C5 1.520(2) . ?
C8 C11 1.539(2) . ?
C8 C12 1.448(3) . ?
C4 C16 1.379(3) . ?
C5 H5 0.9800 . ?
C5 C11 1.506(2) . ?
C6 H6 0.9300 . ?
C6 C14 1.380(3) . ?
C7 H7 0.9300 . ?
C7 C3 1.378(3) . ?
C7 C13 1.370(3) . ?
C3 H3 0.94(2) . ?
N2 C12 1.135(2) . ?
C10 C11 1.436(3) . ?
C10 N3 1.136(3) . ?
C11 H11 0.9800 . ?
C13 H13 0.9300 . ?
C13 C14 1.367(3) . ?
C14 H14 0.9300 . ?
C16 H16 0.9300 . ?
C16 C19 1.371(3) . ?
C17 H17 0.9300 . ?
C17 C18 1.369(4) . ?
C18 H18 0.9300 . ?
C18 C19 1.368(4) . ?
C19 H19 0.9300 . ?

loop_
_geom_torsion_atom_site_label_1
_geom_torsion_atom_site_label_2
_geom_torsion_atom_site_label_3
_geom_torsion_atom_site_label_4
_geom_torsion
_geom_torsion_site_symmetry_1
_geom_torsion_site_symmetry_2
_geom_torsion_site_symmetry_3
_geom_torsion_site_symmetry_4
_geom_torsion_publ_flag
N1 C4 C16 C19 2.6(3) . . . . ?
N1 C17 C18 C19 1.6(4) . . . . ?
C2 C5 C11 C8 -113.04(19) . . . . ?
C2 C5 C11 C10 -4.8(3) . . . . ?
C2 C6 C14 C13 0.0(3) . . . . ?
C8 C4 C16 C19 -176.88(18) . . . . ?
C8 C5 C11 C10 108.20(19) . . . . ?
C4 N1 C17 C18 0.0(3) . . . . ?
C4 C8 C5 C2 -139.77(17) . . . . ?
C4 C8 C5 C11 106.96(17) . . . . ?
C4 C8 C11 C5 -108.01(17) . . . . ?
C4 C8 C11 C10 141.46(18) . . . . ?
C4 C16 C19 C18 -0.9(3) . . . . ?
C5 C2 C6 C14 -173.22(18) . . . . ?
C5 C2 C3 C7 173.37(17) . . . . ?
C5 C8 C4 N1 -29.7(2) . . . . ?
C5 C8 C4 C16 149.80(17) . . . . ?
C5 C8 C11 C10 -110.5(2) . . . . ?
C6 C2 C5 C8 -132.76(19) . . . . ?
C6 C2 C5 C11 -57.5(2) . . . . ?
C6 C2 C3 C7 0.3(3) . . . . ?
C7 C13 C14 C6 -0.2(3) . . . . ?
C3 C2 C5 C8 54.2(2) . . . . ?
C3 C2 C5 C11 129.55(19) . . . . ?
C3 C2 C6 C14 0.0(3) . . . . ?
C3 C7 C13 C14 0.5(3) . . . . ?
C11 C8 C4 N1 38.0(2) . . . . ?
C11 C8 C4 C16 -142.46(18) . . . . ?
C11 C8 C5 C2 113.27(19) . . . . ?
C12 C8 C4 N1 -178.34(16) . . . . ?
C12 C8 C4 C16 1.2(3) . . . . ?
C12 C8 C5 C2 8.5(3) . . . . ?
C12 C8 C5 C11 -104.74(18) . . . . ?
C12 C8 C11 C5 108.00(18) . . . . ?
C12 C8 C11 C10 -2.5(2) . . . . ?
C13 C7 C3 C2 -0.5(3) . . . . ?
C17 N1 C4 C8 177.38(18) . . . . ?
C17 N1 C4 C16 -2.2(3) . . . . ?
C17 C18 C19 C16 -1.1(4) . . . . ?
